data_7241577
loop_
_publ_author_name
'Lombard, Jean'
'Smith, Vincent J.'
'le Roex, Tanya'
'Haynes, Delia A.'

_publ_section_title
;
 Crystallisation of organic salts by sublimation: salt formation from the
 gas phase
;
_journal_issue 45
_journal_name_full CrystEngComm
_journal_page_first 7826
_journal_page_last 7831
_journal_paper_doi 10.1039/D0CE01470B
_journal_volume 22
_journal_year 2020
_chemical_formula_moiety 'C10 H8 N2, C2 H2 O4'
_chemical_formula_sum 'C12 H10 N2 O4'
_chemical_formula_weight 246.22
_chemical_name_common '4,4-bipyridine oxalic acid'
_space_group_crystal_system triclinic
_space_group_IT_number 2
_space_group_name_Hall '-P 1'
_space_group_name_H-M_alt 'P -1'
_atom_sites_solution_hydrogens mixed
_atom_sites_solution_primary direct
_atom_sites_solution_secondary difmap
_audit_creation_method SHELXL-2018/3
_audit_update_record
;
2020-08-17 deposited with the CCDC.	2020-10-23 downloaded from the CCDC.
;
_cell_angle_alpha 73.741(2)
_cell_angle_beta 72.890(2)
_cell_angle_gamma 72.483(2)
_cell_formula_units_Z 4
_cell_length_a 8.7731(5)
_cell_length_b 9.8652(5)
_cell_length_c 13.9929(7)
_cell_measurement_reflns_used 7354
_cell_measurement_temperature 298(2)
_cell_measurement_theta_max 28.27
_cell_measurement_theta_min 2.21
_cell_volume 1079.17(10)
_computing_cell_refinement 'SAINT V8.38A (Bruker, 2016)'
_computing_data_collection 'APEX3 (Bruker, 2017)'
_computing_data_reduction 'SAINT V8.38A (Bruker, 2016)'
_computing_molecular_graphics 'X-seed (Barbour, 2001; Atwood & Barbour, 2003)'
_computing_structure_refinement 'SHELXL-2018/3 (Sheldrick, 2018)'
_computing_structure_solution 'SHELXT 2018/2 (Sheldrick, 2018)'
_diffrn_ambient_temperature 298(2)
_diffrn_detector 'charge integrating pixel array detector'
_diffrn_detector_area_resol_mean 7.4074
_diffrn_detector_type 'Bruker PHOTON II'
_diffrn_measured_fraction_theta_full 0.997
_diffrn_measured_fraction_theta_max 0.997
_diffrn_measurement_device 'four-circle diffractometer'
_diffrn_measurement_device_type 'Bruker D8 VENTURE'
_diffrn_measurement_method '\f and \w scans'
_diffrn_radiation_collimation 'focusing mirrors'
_diffrn_radiation_monochromator 'multilayer mirror optics'
_diffrn_radiation_type MoK\a
_diffrn_radiation_wavelength 0.71073
_diffrn_reflns_av_R_equivalents 0.0744
_diffrn_reflns_av_unetI/netI 0.0505
_diffrn_reflns_Laue_measured_fraction_full 0.997
_diffrn_reflns_Laue_measured_fraction_max 0.997
_diffrn_reflns_limit_h_max 11
_diffrn_reflns_limit_h_min -11
_diffrn_reflns_limit_k_max 13
_diffrn_reflns_limit_k_min -13
_diffrn_reflns_limit_l_max 18
_diffrn_reflns_limit_l_min -18
_diffrn_reflns_number 42048
_diffrn_reflns_point_group_measured_fraction_full 0.997
_diffrn_reflns_point_group_measured_fraction_max 0.997
_diffrn_reflns_theta_full 25.242
_diffrn_reflns_theta_max 28.370
_diffrn_reflns_theta_min 2.214
_diffrn_source 'microfocus sealed tube'
_diffrn_source_type 'INCOATEC I\ms 3.0'
_diffrn_standards_number 0
_exptl_absorpt_coefficient_mu 0.116
_exptl_absorpt_correction_T_max 1.0000
_exptl_absorpt_correction_T_min 0.8925
_exptl_absorpt_correction_type multi-scan
_exptl_absorpt_process_details 'SADABS, 2016/2'
_exptl_crystal_colour colourless
_exptl_crystal_density_diffrn 1.515
_exptl_crystal_density_method 'not measured'
_exptl_crystal_description plate
_exptl_crystal_F_000 512
_exptl_crystal_size_max 0.376
_exptl_crystal_size_mid 0.321
_exptl_crystal_size_min 0.198
_refine_diff_density_max 0.686
_refine_diff_density_min -0.374
_refine_diff_density_rms 0.082
_refine_ls_extinction_method none
_refine_ls_goodness_of_fit_ref 1.018
_refine_ls_hydrogen_treatment mixed
_refine_ls_matrix_type full
_refine_ls_number_parameters 341
_refine_ls_number_reflns 5389
_refine_ls_number_restraints 0
_refine_ls_restrained_S_all 1.018
_refine_ls_R_factor_all 0.1641
_refine_ls_R_factor_gt 0.0936
_refine_ls_shift/su_max 0.000
_refine_ls_shift/su_mean 0.000
_refine_ls_structure_factor_coef Fsqd
_refine_ls_weighting_details 'w=1/[\s^2^(Fo^2^)+(0.1471P)^2^+0.6337P] where P=(Fo^2^+2Fc^2^)/3'
_refine_ls_weighting_scheme calc
_refine_ls_wR_factor_gt 0.2370
_refine_ls_wR_factor_ref 0.2930
_reflns_Friedel_coverage 0.000
_reflns_number_gt 2798
_reflns_number_total 5389
_reflns_threshold_expression 'I > 2\s(I)'
_cod_data_source_file d0ce01470b2.cif
_cod_data_source_block 2b_RT
_cod_depositor_comments
;

2024-12-16
Z value and formula fixed to values more according to usual
chemical conventions.                 miguel
;
_cod_original_formula_sum 'C24 H20 N4 O8'
_cod_original_formula_weight 492.44
_cod_original_formula_moiety '2(C10 H8 N2), 2(C2 H2 O4)'
_cod_original_formula_units_Z 2
_cod_original_cell_volume 1079.2(1)
_cod_database_code 7241577
_shelx_shelxl_version_number 2018/3
_shelx_space_group_comment
;
The symmetry employed for this shelxl refinement is uniquely defined
by the following loop, which should always be used as a source of
symmetry information in preference to the above space-group names.
They are only intended as comments.
;
_shelx_estimated_absorpt_t_min 0.958
_shelx_estimated_absorpt_t_max 0.977

loop_
_space_group_symop_operation_xyz
'x, y, z'
'-x, -y, -z'

loop_
_atom_site_label
_atom_site_type_symbol
_atom_site_fract_x
_atom_site_fract_y
_atom_site_fract_z
_atom_site_U_iso_or_equiv
_atom_site_adp_type
_atom_site_occupancy
_atom_site_site_symmetry_order
_atom_site_calc_flag
_atom_site_refinement_flags_posn
_atom_site_refinement_flags_adp
_atom_site_refinement_flags_occupancy
_atom_site_disorder_assembly
_atom_site_disorder_group
O1 O -0.2139(3) 0.6025(2) 0.6314(2) 0.0523(7) Uani 1 1 d . . . . .
H1 H -0.283(5) 0.487(5) 0.627(3) 0.094(15) Uiso 1 1 d . . . . .
O2 O 0.0295(3) 0.4437(3) 0.6255(2) 0.0586(7) Uani 1 1 d . . . . .
C3 C -0.0560(4) 0.5643(3) 0.6286(2) 0.0391(7) Uani 1 1 d . . . . .
C4 C 0.0101(4) 0.6916(3) 0.6295(2) 0.0399(7) Uani 1 1 d . . . . .
O5 O -0.0642(3) 0.8156(3) 0.6088(2) 0.0716(9) Uani 1 1 d . . . . .
O6 O 0.1526(3) 0.6495(3) 0.6514(2) 0.0562(7) Uani 1 1 d . . . . .
H6 H 0.184(4) 0.745(4) 0.638(2) 0.053(10) Uiso 1 1 d . . . . .
N7 N 0.2804(3) 0.8582(3) 0.63745(19) 0.0382(6) Uani 1 1 d . . . . .
C8 C 0.4162(4) 0.8232(3) 0.6724(2) 0.0376(7) Uani 1 1 d . . . . .
H8 H 0.456770 0.726757 0.701989 0.045 Uiso 1 1 calc R U . . .
C9 C 0.4981(3) 0.9263(3) 0.6659(2) 0.0345(7) Uani 1 1 d . . . . .
H9 H 0.593195 0.899160 0.690193 0.041 Uiso 1 1 calc R U . . .
C10 C 0.4374(3) 1.0707(3) 0.6228(2) 0.0295(6) Uani 1 1 d . . . . .
C11 C 0.2966(4) 1.1049(3) 0.5856(2) 0.0379(7) Uani 1 1 d . . . . .
H11 H 0.253502 1.200139 0.555029 0.045 Uiso 1 1 calc R U . . .
C12 C 0.2220(4) 0.9961(3) 0.5947(2) 0.0389(7) Uani 1 1 d . . . . .
H12 H 0.127644 1.019543 0.570068 0.047 Uiso 1 1 calc R U . . .
C13 C 0.5209(3) 1.1842(3) 0.6208(2) 0.0322(7) Uani 1 1 d . . . . .
C14 C 0.6855(4) 1.1516(4) 0.6241(2) 0.0418(8) Uani 1 1 d . . . . .
H14 H 0.748733 1.056888 0.625651 0.050 Uiso 1 1 calc R U . . .
C15 C 0.7544(4) 1.2585(4) 0.6250(3) 0.0455(8) Uani 1 1 d . . . . .
H15 H 0.864432 1.234335 0.627337 0.055 Uiso 1 1 calc R U . . .
N16 N 0.6692(3) 1.3961(3) 0.6226(2) 0.0413(7) Uani 1 1 d . . . . .
C17 C 0.5117(4) 1.4297(3) 0.6185(3) 0.0441(8) Uani 1 1 d . . . . .
H17 H 0.452224 1.525555 0.616616 0.053 Uiso 1 1 calc R U . . .
C18 C 0.4326(4) 1.3280(3) 0.6168(2) 0.0393(7) Uani 1 1 d . . . . .
H18 H 0.323080 1.355524 0.613015 0.047 Uiso 1 1 calc R U . . .
O19 O 0.8424(3) 0.5676(2) 0.8844(2) 0.0508(7) Uani 1 1 d . . . . .
H19 H 0.874(8) 0.655(7) 0.881(5) 0.16(3) Uiso 1 1 d . . . . .
H24 H 0.440(7) 0.442(6) 0.876(4) 0.13(2) Uiso 1 1 d . . . . .
O20 O 0.6038(3) 0.7297(2) 0.8783(2) 0.0496(6) Uani 1 1 d . . . . .
C21 C 0.6908(3) 0.6078(3) 0.8797(2) 0.0323(7) Uani 1 1 d . . . . .
C22 C 0.6239(3) 0.4810(3) 0.8760(2) 0.0311(6) Uani 1 1 d . . . . .
O23 O 0.7111(3) 0.3603(2) 0.87441(19) 0.0462(6) Uani 1 1 d . . . . .
O24 O 0.4705(3) 0.5208(2) 0.87398(19) 0.0460(6) Uani 1 1 d . . . . .
N25 N 0.3502(3) 0.3152(3) 0.87138(18) 0.0345(6) Uani 1 1 d . . . . .
C26 C 0.4270(4) 0.1750(3) 0.8901(2) 0.0391(7) Uani 1 1 d . . . . .
H26 H 0.531102 0.149113 0.903199 0.047 Uiso 1 1 calc R U . . .
C27 C 0.3562(3) 0.0669(3) 0.8908(2) 0.0382(7) Uani 1 1 d . . . . .
H27 H 0.413753 -0.029912 0.902899 0.046 Uiso 1 1 calc R U . . .
C28 C 0.1991(3) 0.1021(3) 0.87329(19) 0.0262(6) Uani 1 1 d . . . . .
C29 C 0.1220(3) 0.2494(3) 0.8535(2) 0.0346(7) Uani 1 1 d . . . . .
H29 H 0.017309 0.279178 0.840917 0.042 Uiso 1 1 calc R U . . .
C30 C 0.2020(4) 0.3510(3) 0.8525(2) 0.0385(7) Uani 1 1 d . . . . .
H30 H 0.149549 0.448983 0.838042 0.046 Uiso 1 1 calc R U . . .
C31 C 0.1192(3) -0.0108(3) 0.87593(19) 0.0281(6) Uani 1 1 d . . . . .
C32 C 0.1858(3) -0.1576(3) 0.9091(2) 0.0357(7) Uani 1 1 d . . . . .
H32 H 0.284774 -0.187289 0.929253 0.043 Uiso 1 1 calc R U . . .
C33 C 0.1049(4) -0.2590(3) 0.9119(2) 0.0396(7) Uani 1 1 d . . . . .
H33 H 0.150201 -0.356567 0.935870 0.047 Uiso 1 1 calc R U . . .
N34 N -0.0350(3) -0.2239(3) 0.88203(19) 0.0355(6) Uani 1 1 d . . . . .
C35 C -0.1011(4) -0.0841(3) 0.8498(3) 0.0423(8) Uani 1 1 d . . . . .
H35 H -0.199528 -0.058627 0.829440 0.051 Uiso 1 1 calc R U . . .
C36 C -0.0291(4) 0.0250(3) 0.8454(2) 0.0382(7) Uani 1 1 d . . . . .
H36 H -0.078778 0.121691 0.822316 0.046 Uiso 1 1 calc R U . . .

loop_
_atom_site_aniso_label
_atom_site_aniso_U_11
_atom_site_aniso_U_22
_atom_site_aniso_U_33
_atom_site_aniso_U_23
_atom_site_aniso_U_13
_atom_site_aniso_U_12
O1 0.0327(12) 0.0381(13) 0.0930(18) -0.0199(12) -0.0235(12) -0.0039(10)
O2 0.0405(13) 0.0366(14) 0.105(2) -0.0216(13) -0.0259(13) -0.0033(11)
C3 0.0396(17) 0.0306(17) 0.0483(18) -0.0042(13) -0.0168(14) -0.0074(14)
C4 0.0371(17) 0.0278(16) 0.056(2) -0.0091(14) -0.0136(14) -0.0057(13)
O5 0.0591(16) 0.0332(14) 0.134(3) -0.0168(15) -0.0464(17) -0.0053(12)
O6 0.0441(14) 0.0339(14) 0.100(2) -0.0071(12) -0.0326(13) -0.0144(11)
N7 0.0378(15) 0.0321(14) 0.0470(15) -0.0117(11) -0.0082(11) -0.0100(11)
C8 0.0387(17) 0.0251(15) 0.0493(18) -0.0044(13) -0.0132(14) -0.0082(12)
C9 0.0309(15) 0.0293(15) 0.0464(17) -0.0074(13) -0.0137(13) -0.0074(12)
C10 0.0270(14) 0.0254(14) 0.0357(15) -0.0078(11) -0.0037(11) -0.0078(11)
C11 0.0368(16) 0.0258(15) 0.0538(19) -0.0044(13) -0.0192(14) -0.0064(12)
C12 0.0371(16) 0.0323(17) 0.0538(19) -0.0101(14) -0.0164(14) -0.0109(13)
C13 0.0273(14) 0.0328(16) 0.0386(16) -0.0099(12) -0.0093(12) -0.0065(12)
C14 0.0344(17) 0.0363(18) 0.061(2) -0.0164(15) -0.0140(15) -0.0084(14)
C15 0.0317(16) 0.042(2) 0.066(2) -0.0126(16) -0.0152(15) -0.0097(14)
N16 0.0395(15) 0.0365(15) 0.0554(17) -0.0113(12) -0.0141(12) -0.0154(12)
C17 0.0376(18) 0.0322(17) 0.067(2) -0.0137(15) -0.0148(15) -0.0086(14)
C18 0.0316(15) 0.0312(16) 0.059(2) -0.0101(14) -0.0148(14) -0.0086(13)
O19 0.0260(11) 0.0292(12) 0.100(2) -0.0149(12) -0.0220(12) -0.0024(9)
O20 0.0362(12) 0.0269(12) 0.0911(18) -0.0187(11) -0.0263(12) 0.0020(9)
C21 0.0287(15) 0.0265(15) 0.0404(16) -0.0033(12) -0.0121(12) -0.0041(12)
C22 0.0272(15) 0.0235(15) 0.0429(17) -0.0053(12) -0.0112(12) -0.0050(12)
O23 0.0338(12) 0.0243(11) 0.0820(17) -0.0158(10) -0.0190(11) 0.0008(9)
O24 0.0293(12) 0.0255(12) 0.0875(18) -0.0145(11) -0.0207(11) -0.0032(9)
N25 0.0332(13) 0.0291(13) 0.0447(14) -0.0098(10) -0.0109(11) -0.0087(10)
C26 0.0323(15) 0.0330(17) 0.061(2) -0.0127(14) -0.0221(14) -0.0070(13)
C27 0.0305(15) 0.0258(15) 0.065(2) -0.0130(14) -0.0250(14) 0.0013(12)
C28 0.0259(14) 0.0256(14) 0.0282(14) -0.0071(11) -0.0063(11) -0.0064(11)
C29 0.0211(13) 0.0286(15) 0.0529(18) -0.0058(13) -0.0117(12) -0.0035(11)
C30 0.0314(15) 0.0228(15) 0.060(2) -0.0062(13) -0.0131(14) -0.0042(12)
C31 0.0268(14) 0.0270(14) 0.0318(15) -0.0069(11) -0.0083(11) -0.0060(11)
C32 0.0295(15) 0.0274(15) 0.0518(18) -0.0057(13) -0.0154(13) -0.0057(12)
C33 0.0347(16) 0.0269(15) 0.057(2) -0.0033(13) -0.0141(14) -0.0088(13)
N34 0.0266(13) 0.0336(14) 0.0508(15) -0.0121(11) -0.0101(11) -0.0095(10)
C35 0.0366(17) 0.0378(18) 0.063(2) -0.0129(15) -0.0248(15) -0.0084(14)
C36 0.0359(16) 0.0287(16) 0.0559(19) -0.0094(13) -0.0245(14) -0.0022(12)

loop_
_atom_type_symbol
_atom_type_description
_atom_type_scat_dispersion_real
_atom_type_scat_dispersion_imag
_atom_type_scat_source
C C 0.0033 0.0016 'International Tables Vol C Tables 4.2.6.8 and 6.1.1.4'
H H 0.0000 0.0000 'International Tables Vol C Tables 4.2.6.8 and 6.1.1.4'
N N 0.0061 0.0033 'International Tables Vol C Tables 4.2.6.8 and 6.1.1.4'
O O 0.0106 0.0060 'International Tables Vol C Tables 4.2.6.8 and 6.1.1.4'

loop_
_geom_angle_atom_site_label_1
_geom_angle_atom_site_label_2
_geom_angle_atom_site_label_3
_geom_angle
_geom_angle_site_symmetry_1
_geom_angle_site_symmetry_3
_geom_angle_publ_flag
C3 O1 H1 115.0(17) . . ?
O2 C3 O1 124.6(3) . . ?
O2 C3 C4 122.9(3) . . ?
O1 C3 C4 112.5(3) . . ?
O5 C4 O6 125.3(3) . . ?
O5 C4 C3 121.8(3) . . ?
O6 C4 C3 112.8(3) . . ?
C4 O6 H6 102.0(19) . . ?
C12 N7 C8 119.4(3) . . ?
N7 C8 C9 121.7(3) . . ?
N7 C8 H8 119.1 . . ?
C9 C8 H8 119.1 . . ?
C8 C9 C10 119.5(3) . . ?
C8 C9 H9 120.2 . . ?
C10 C9 H9 120.2 . . ?
C9 C10 C11 117.9(3) . . ?
C9 C10 C13 119.6(3) . . ?
C11 C10 C13 122.5(3) . . ?
C12 C11 C10 119.2(3) . . ?
C12 C11 H11 120.4 . . ?
C10 C11 H11 120.4 . . ?
N7 C12 C11 122.2(3) . . ?
N7 C12 H12 118.9 . . ?
C11 C12 H12 118.9 . . ?
C18 C13 C14 117.6(3) . . ?
C18 C13 C10 119.8(3) . . ?
C14 C13 C10 122.6(3) . . ?
C15 C14 C13 120.2(3) . . ?
C15 C14 H14 119.9 . . ?
C13 C14 H14 119.9 . . ?
N16 C15 C14 122.3(3) . . ?
N16 C15 H15 118.9 . . ?
C14 C15 H15 118.9 . . ?
C15 N16 C17 118.3(3) . . ?
N16 C17 C18 123.1(3) . . ?
N16 C17 H17 118.5 . . ?
C18 C17 H17 118.5 . . ?
C17 C18 C13 118.5(3) . . ?
C17 C18 H18 120.7 . . ?
C13 C18 H18 120.7 . . ?
C21 O19 H19 106(4) . . ?
O20 C21 O19 126.1(3) . . ?
O20 C21 C22 121.2(3) . . ?
O19 C21 C22 112.7(2) . . ?
O23 C22 O24 125.9(3) . . ?
O23 C22 C21 121.5(3) . . ?
O24 C22 C21 112.5(2) . . ?
C22 O24 H24 107(4) . . ?
C30 N25 C26 118.6(2) . . ?
N25 C26 C27 121.9(3) . . ?
N25 C26 H26 119.1 . . ?
C27 C26 H26 119.1 . . ?
C26 C27 C28 120.4(3) . . ?
C26 C27 H27 119.8 . . ?
C28 C27 H27 119.8 . . ?
C29 C28 C27 116.5(2) . . ?
C29 C28 C31 121.9(2) . . ?
C27 C28 C31 121.6(3) . . ?
C30 C29 C28 119.6(3) . . ?
C30 C29 H29 120.2 . . ?
C28 C29 H29 120.2 . . ?
N25 C30 C29 123.0(3) . . ?
N25 C30 H30 118.5 . . ?
C29 C30 H30 118.5 . . ?
C32 C31 C36 116.6(3) . . ?
C32 C31 C28 122.0(2) . . ?
C36 C31 C28 121.4(3) . . ?
C33 C32 C31 119.8(3) . . ?
C33 C32 H32 120.1 . . ?
C31 C32 H32 120.1 . . ?
N34 C33 C32 123.1(3) . . ?
N34 C33 H33 118.5 . . ?
C32 C33 H33 118.5 . . ?
C33 N34 C35 118.2(3) . . ?
N34 C35 C36 122.5(3) . . ?
N34 C35 H35 118.7 . . ?
C36 C35 H35 118.7 . . ?
C35 C36 C31 119.7(3) . . ?
C35 C36 H36 120.1 . . ?
C31 C36 H36 120.1 . . ?

loop_
_geom_bond_atom_site_label_1
_geom_bond_atom_site_label_2
_geom_bond_distance
_geom_bond_site_symmetry_2
_geom_bond_publ_flag
O1 C3 1.313(3) . ?
O1 H1 1.46(5) . ?
O2 C3 1.205(4) . ?
C3 C4 1.538(4) . ?
C4 O5 1.200(4) . ?
C4 O6 1.292(4) . ?
O6 H6 1.01(4) . ?
N7 C12 1.332(4) . ?
N7 C8 1.333(4) . ?
C8 C9 1.382(4) . ?
C8 H8 0.9300 . ?
C9 C10 1.389(4) . ?
C9 H9 0.9300 . ?
C10 C11 1.392(4) . ?
C10 C13 1.502(4) . ?
C11 C12 1.377(4) . ?
C11 H11 0.9300 . ?
C12 H12 0.9300 . ?
C13 C18 1.391(4) . ?
C13 C14 1.393(4) . ?
C14 C15 1.369(4) . ?
C14 H14 0.9300 . ?
C15 N16 1.335(4) . ?
C15 H15 0.9300 . ?
N16 C17 1.336(4) . ?
C17 C18 1.389(4) . ?
C17 H17 0.9300 . ?
C18 H18 0.9300 . ?
O19 C21 1.285(3) . ?
O19 H19 0.97(7) . ?
O20 C21 1.213(3) . ?
C21 C22 1.552(4) . ?
C22 O23 1.209(3) . ?
C22 O24 1.290(3) . ?
O24 H24 0.88(6) . ?
N25 C30 1.326(4) . ?
N25 C26 1.332(4) . ?
C26 C27 1.384(4) . ?
C26 H26 0.9300 . ?
C27 C28 1.394(4) . ?
C27 H27 0.9300 . ?
C28 C29 1.392(4) . ?
C28 C31 1.471(4) . ?
C29 C30 1.382(4) . ?
C29 H29 0.9300 . ?
C30 H30 0.9300 . ?
C31 C32 1.388(4) . ?
C31 C36 1.402(4) . ?
C32 C33 1.377(4) . ?
C32 H32 0.9300 . ?
C33 N34 1.328(4) . ?
C33 H33 0.9300 . ?
N34 C35 1.329(4) . ?
C35 C36 1.381(4) . ?
C35 H35 0.9300 . ?
C36 H36 0.9300 . ?

loop_
_geom_hbond_atom_site_label_D
_geom_hbond_atom_site_label_H
_geom_hbond_atom_site_label_A
_geom_hbond_distance_DH
_geom_hbond_distance_HA
_geom_hbond_distance_DA
_geom_hbond_angle_DHA
_geom_hbond_site_symmetry_A
_geom_hbond_publ_flag
O6 H6 N7 1.01(4) 1.59(4) 2.563(3) 160(3) . yes
O19 H19 N34 0.97(7) 1.63(7) 2.581(3) 166(6) 1_665 yes
O24 H24 N25 0.88(6) 1.70(6) 2.566(3) 168(6) . yes

loop_
_geom_torsion_atom_site_label_1
_geom_torsion_atom_site_label_2
_geom_torsion_atom_site_label_3
_geom_torsion_atom_site_label_4
_geom_torsion
_geom_torsion_site_symmetry_1
_geom_torsion_site_symmetry_2
_geom_torsion_site_symmetry_3
_geom_torsion_site_symmetry_4
_geom_torsion_publ_flag
O2 C3 C4 O5 162.3(4) . . . . ?
O1 C3 C4 O5 -17.7(5) . . . . ?
O2 C3 C4 O6 -15.7(5) . . . . ?
O1 C3 C4 O6 164.3(3) . . . . ?
C12 N7 C8 C9 0.3(5) . . . . ?
N7 C8 C9 C10 0.6(5) . . . . ?
C8 C9 C10 C11 -1.3(4) . . . . ?
C8 C9 C10 C13 176.7(3) . . . . ?
C9 C10 C11 C12 1.2(4) . . . . ?
C13 C10 C11 C12 -176.7(3) . . . . ?
C8 N7 C12 C11 -0.4(5) . . . . ?
C10 C11 C12 N7 -0.4(5) . . . . ?
C9 C10 C13 C18 -154.7(3) . . . . ?
C11 C10 C13 C18 23.2(4) . . . . ?
C9 C10 C13 C14 24.5(4) . . . . ?
C11 C10 C13 C14 -157.6(3) . . . . ?
C18 C13 C14 C15 1.1(5) . . . . ?
C10 C13 C14 C15 -178.1(3) . . . . ?
C13 C14 C15 N16 -0.1(5) . . . . ?
C14 C15 N16 C17 -0.5(5) . . . . ?
C15 N16 C17 C18 0.2(5) . . . . ?
N16 C17 C18 C13 0.8(5) . . . . ?
C14 C13 C18 C17 -1.3(5) . . . . ?
C10 C13 C18 C17 177.9(3) . . . . ?
O20 C21 C22 O23 177.9(3) . . . . ?
O19 C21 C22 O23 -2.3(4) . . . . ?
O20 C21 C22 O24 -1.6(4) . . . . ?
O19 C21 C22 O24 178.3(2) . . . . ?
C30 N25 C26 C27 -0.2(5) . . . . ?
N25 C26 C27 C28 -1.2(5) . . . . ?
C26 C27 C28 C29 1.4(4) . . . . ?
C26 C27 C28 C31 -178.5(3) . . . . ?
C27 C28 C29 C30 -0.3(4) . . . . ?
C31 C28 C29 C30 179.6(3) . . . . ?
C26 N25 C30 C29 1.3(5) . . . . ?
C28 C29 C30 N25 -1.1(5) . . . . ?
C29 C28 C31 C32 -171.1(3) . . . . ?
C27 C28 C31 C32 8.8(4) . . . . ?
C29 C28 C31 C36 8.5(4) . . . . ?
C27 C28 C31 C36 -171.6(3) . . . . ?
C36 C31 C32 C33 -0.9(4) . . . . ?
C28 C31 C32 C33 178.8(3) . . . . ?
C31 C32 C33 N34 1.5(5) . . . . ?
C32 C33 N34 C35 -1.4(5) . . . . ?
C33 N34 C35 C36 0.7(5) . . . . ?
N34 C35 C36 C31 -0.1(5) . . . . ?
C32 C31 C36 C35 0.2(4) . . . . ?
C28 C31 C36 C35 -179.4(3) . . . . ?
